data_7161003
loop_
_publ_author_name
'Szyma&#x144;ska, Julia'
'Palusiak, Marcin'
'Rybarczyk-Pirek, Agnieszka J'
'Wiosna-Sa&#x142;yga, Gabriela'
'Rachwalski, Micha&#x142;'
'Pieczonka, Adam M.'

_publ_section_title
;
 Regio- and stereoselective ring-opening of aziridines: a click chemistry
 approach to chiral amino alcohols and triazole-modified compounds.
;
_journal_issue 11
_journal_name_full 'Organic &amp; biomolecular chemistry'
_journal_page_first 2254
_journal_page_last 2260
_journal_paper_doi 10.1039/d6ob00147e
_journal_volume 24
_journal_year 2026
_chemical_absolute_configuration rm
_chemical_formula_sum 'C21 H26 N4 O'
_chemical_formula_weight 350.46
_space_group_crystal_system orthorhombic
_space_group_IT_number 19
_space_group_name_Hall 'P 2ac 2ab'
_space_group_name_H-M_alt 'P 21 21 21'
_atom_sites_solution_hydrogens mixed
_audit_creation_method SHELXL-2014
_audit_update_record
;
2025-11-09 deposited with the CCDC.	2026-02-19 downloaded from the CCDC.
;
_cell_angle_alpha 90
_cell_angle_beta 90
_cell_angle_gamma 90
_cell_formula_units_Z 4
_cell_length_a 5.60730(10)
_cell_length_b 14.1220(2)
_cell_length_c 24.5457(3)
_cell_measurement_reflns_used 13079
_cell_measurement_temperature 294.58(10)
_cell_measurement_theta_max 76.4410
_cell_measurement_theta_min 3.1060
_cell_volume 1943.68(5)
_computing_structure_refinement 'SHELXL-2014 (Sheldrick, 2014)'
_diffrn_ambient_temperature 294.58(10)
_diffrn_detector 'Hybrid Pixel Array Detector'
_diffrn_detector_area_resol_mean 10.0000
_diffrn_detector_type HyPix
_diffrn_measured_fraction_theta_full 1.000
_diffrn_measured_fraction_theta_max 0.981
_diffrn_measurement_device 'four-circle diffractometer'
_diffrn_measurement_device_type 'XtaLAB Synergy, Dualflex, HyPix'
_diffrn_radiation_type CuK\a
_diffrn_radiation_wavelength 1.54184
_diffrn_reflns_av_R_equivalents 0.0292
_diffrn_reflns_av_unetI/netI 0.0179
_diffrn_reflns_Laue_measured_fraction_full 1.000
_diffrn_reflns_Laue_measured_fraction_max 0.981
_diffrn_reflns_limit_h_max 7
_diffrn_reflns_limit_h_min -4
_diffrn_reflns_limit_k_max 17
_diffrn_reflns_limit_k_min -17
_diffrn_reflns_limit_l_max 30
_diffrn_reflns_limit_l_min -29
_diffrn_reflns_number 18682
_diffrn_reflns_point_group_measured_fraction_full 0.999
_diffrn_reflns_point_group_measured_fraction_max 0.955
_diffrn_reflns_theta_full 67.684
_diffrn_reflns_theta_max 76.761
_diffrn_reflns_theta_min 3.601
_diffrn_source 'micro-focus sealed X-ray tube'
_diffrn_source_type 'PhotonJet (Cu) X-ray Source'
_exptl_absorpt_coefficient_mu 0.597
_exptl_absorpt_correction_T_max 1.00000
_exptl_absorpt_correction_T_min 0.64202
_exptl_absorpt_correction_type multi-scan
_exptl_absorpt_process_details
;
CrysAlisPro 1.171.43.143a (Rigaku Oxford Diffraction, 2024)
Empirical absorption correction using spherical harmonics,
implemented in SCALE3 ABSPACK scaling algorithm.
;
_exptl_crystal_colour colorless
_exptl_crystal_density_diffrn 1.194
_exptl_crystal_description block
_exptl_crystal_F_000 752
_exptl_crystal_size_max 0.15
_exptl_crystal_size_mid 0.1
_exptl_crystal_size_min 0.1
_refine_diff_density_max 0.513
_refine_diff_density_min -0.185
_refine_diff_density_rms 0.034
_refine_ls_abs_structure_details
;
 Flack x determined using 1424 quotients [(I+)-(I-)]/[(I+)+(I-)]
 (Parsons, Flack and Wagner, Acta Cryst. B69 (2013) 249-259).
;
_refine_ls_abs_structure_Flack 0.19(11)
_refine_ls_extinction_coef 0.0034(8)
_refine_ls_extinction_expression Fc^*^=kFc[1+0.001xFc^2^\l^3^/sin(2\q)]^-1/4^
_refine_ls_extinction_method SHELXL
_refine_ls_goodness_of_fit_ref 1.058
_refine_ls_hydrogen_treatment mixed
_refine_ls_matrix_type full
_refine_ls_number_parameters 263
_refine_ls_number_reflns 3906
_refine_ls_number_restraints 4
_refine_ls_restrained_S_all 1.068
_refine_ls_R_factor_all 0.0464
_refine_ls_R_factor_gt 0.0441
_refine_ls_shift/su_max 0.000
_refine_ls_shift/su_mean 0.000
_refine_ls_structure_factor_coef Fsqd
_refine_ls_weighting_details 'w=1/[\s^2^(Fo^2^)+(0.0962P)^2^+0.1011P] where P=(Fo^2^+2Fc^2^)/3'
_refine_ls_weighting_scheme calc
_refine_ls_wR_factor_gt 0.1335
_refine_ls_wR_factor_ref 0.1371
_reflns_Friedel_coverage 0.672
_reflns_Friedel_fraction_full 0.997
_reflns_Friedel_fraction_max 0.920
_reflns_number_gt 3636
_reflns_number_total 3906
_reflns_threshold_expression 'I > 2\s(I)'
_cod_data_source_file d6ob00147e2.cif
_cod_data_source_block shelx_CCDC3
_cod_depositor_comments 'Adding full bibliography for 7161000--7161011.cif.'
_cod_database_code 7161003
_shelx_space_group_comment
;
The symmetry employed for this shelxl refinement is uniquely defined
by the following loop, which should always be used as a source of
symmetry information in preference to the above space-group names.
They are only intended as comments.
;
_oxdiff_exptl_absorpt_empirical_full_min 0.499
_oxdiff_exptl_absorpt_empirical_full_max 1.477
_oxdiff_exptl_absorpt_empirical_details
;
Empirical correction (ABSPACK) includes:
- Absorption correction using spherical harmonics
- Frame scaling
;
_shelxl_version_number 2014-1

loop_
_space_group_symop_operation_xyz
'x, y, z'
'-x+1/2, -y, z+1/2'
'-x, y+1/2, -z+1/2'
'x+1/2, -y+1/2, -z'

loop_
_atom_site_label
_atom_site_type_symbol
_atom_site_fract_x
_atom_site_fract_y
_atom_site_fract_z
_atom_site_U_iso_or_equiv
_atom_site_adp_type
_atom_site_occupancy
_atom_site_site_symmetry_order
_atom_site_calc_flag
_atom_site_refinement_flags_posn
_atom_site_refinement_flags_adp
_atom_site_refinement_flags_occupancy
_atom_site_disorder_assembly
_atom_site_disorder_group
O1 O 0.6705(3) 0.25243(12) 0.47112(9) 0.0711(5) Uani 1 1 d . . . . .
N1 N 0.4707(3) 0.42022(13) 0.52003(8) 0.0526(4) Uani 1 1 d . . . . .
H1N H 0.380(5) 0.4382(18) 0.4887(10) 0.050(6) Uiso 1 1 d . . . . .
H1O H 0.795(7) 0.218(3) 0.4735(16) 0.097(11) Uiso 1 1 d . . . . .
N2 N 0.3592(3) 0.62211(12) 0.50505(8) 0.0516(4) Uani 1 1 d . . . . .
N3 N 0.1195(3) 0.62135(16) 0.50193(10) 0.0643(5) Uani 1 1 d . . . . .
N4 N 0.0636(3) 0.65388(16) 0.45345(9) 0.0633(5) Uani 1 1 d . . . . .
C7 C 0.4555(4) 0.65577(15) 0.45870(9) 0.0532(5) Uani 1 1 d . . . . .
H7 H 0.6165 0.6636 0.4508 0.064 Uiso 1 1 calc R U . . .
C6 C 0.2661(4) 0.67585(14) 0.42588(9) 0.0516(4) Uani 1 1 d . . . . .
C61 C 0.2610(4) 0.71307(15) 0.37006(9) 0.0565(5) Uani 1 1 d . . . . .
C1 C 0.4153(4) 0.48413(16) 0.56549(9) 0.0562(5) Uani 1 1 d . . . . .
H1 H 0.2420 0.4818 0.5705 0.067 Uiso 1 1 calc R U . . .
C12 C 0.6180(4) 0.38002(17) 0.40680(9) 0.0568(5) Uani 1 1 d . . . . .
C11 C 0.7513(4) 0.34413(16) 0.45656(9) 0.0581(5) Uani 1 1 d . . . . .
H11 H 0.9213 0.3401 0.4475 0.070 Uiso 1 1 calc R U . . .
C2 C 0.4791(4) 0.58818(17) 0.55388(9) 0.0583(5) Uani 1 1 d . . . . .
H2B H 0.4327 0.6270 0.5847 0.070 Uiso 1 1 calc R U . . .
H2A H 0.6503 0.5940 0.5492 0.070 Uiso 1 1 calc R U . . .
C10 C 0.7223(4) 0.41157(18) 0.50454(9) 0.0581(5) Uani 1 1 d . . . . .
H15A H 0.8135 0.3882 0.5353 0.070 Uiso 1 1 calc R U . . .
H10A H 0.7842 0.4734 0.4948 0.070 Uiso 1 1 calc R U . . .
C13 C 0.4124(5) 0.3375(2) 0.38920(12) 0.0739(7) Uani 1 1 d . . . . .
H13 H 0.3562 0.2837 0.4069 0.089 Uiso 1 1 calc R U . . .
C17 C 0.6978(6) 0.4598(2) 0.37902(11) 0.0763(7) Uani 1 1 d . . . . .
H17 H 0.8380 0.4894 0.3899 0.092 Uiso 1 1 calc R U . . .
C62 C 0.0730(5) 0.6936(2) 0.33569(13) 0.0762(7) Uani 1 1 d . . . . .
H52 H -0.0559 0.6587 0.3485 0.091 Uiso 1 1 calc R U . . .
C66 C 0.4476(5) 0.7662(3) 0.34999(13) 0.0806(8) Uani 1 1 d . . . . .
H66 H 0.5754 0.7813 0.3725 0.097 Uiso 1 1 calc R U . . .
C64 C 0.2614(6) 0.7774(3) 0.26274(13) 0.0865(8) Uani 1 1 d . . . . .
H64 H 0.2619 0.7986 0.2269 0.104 Uiso 1 1 calc R U . . .
C65 C 0.4463(6) 0.7973(3) 0.29645(14) 0.0946(10) Uani 1 1 d . . . . .
H65 H 0.5744 0.8325 0.2834 0.113 Uiso 1 1 calc R U . . .
C63 C 0.0738(7) 0.7254(3) 0.28241(14) 0.0884(9) Uani 1 1 d . . . . .
H63 H -0.0542 0.7114 0.2597 0.106 Uiso 1 1 calc R U . . .
C15 C 0.3670(8) 0.4526(3) 0.31860(13) 0.0915(10) Uani 1 1 d . . . . .
H15 H 0.2827 0.4766 0.2891 0.110 Uiso 1 1 calc R U . . .
C14 C 0.2868(6) 0.3743(3) 0.34509(13) 0.0909(9) Uani 1 1 d . . . . .
H14 H 0.1468 0.3451 0.3337 0.109 Uiso 1 1 calc R U . . .
C16 C 0.5709(8) 0.4956(2) 0.33543(13) 0.0910(11) Uani 1 1 d . . . . .
H16 H 0.6253 0.5495 0.3175 0.109 Uiso 1 1 calc R U . . .
C5 C 0.4418(15) 0.5154(4) 0.66749(16) 0.158(3) Uani 1 1 d . . . . .
H5A H 0.5317 0.5000 0.6996 0.237 Uiso 1 1 calc R U . . .
H5B H 0.2755 0.5042 0.6742 0.237 Uiso 1 1 calc R U . . .
H5D H 0.4656 0.5809 0.6585 0.237 Uiso 1 1 calc R U . . .
C3 C 0.5263(7) 0.4529(3) 0.61952(11) 0.0839(9) Uani 1 1 d D . . . .
C4A_a C 0.4862(16) 0.3539(3) 0.6320(2) 0.095(2) Uani 0.692(10) 1 d D . P A 1
H4A1_a H 0.5874 0.3353 0.6617 0.142 Uiso 0.692(10) 1 calc R U P A 1
H4A2_a H 0.5224 0.3162 0.6005 0.142 Uiso 0.692(10) 1 calc R U P A 1
H4A3_a H 0.3224 0.3447 0.6420 0.142 Uiso 0.692(10) 1 calc R U P A 1
C4B_b C 0.760(2) 0.461(2) 0.6346(9) 0.112(5) Uani 0.308(10) 1 d D . P A 2
H4B1_b H 0.7931 0.5257 0.6441 0.168 Uiso 0.308(10) 1 calc R U P A 2
H4B2_b H 0.8602 0.4423 0.6048 0.168 Uiso 0.308(10) 1 calc R U P A 2
H4B3_b H 0.7901 0.4211 0.6654 0.168 Uiso 0.308(10) 1 calc R U P A 2
H3A_a H 0.694(7) 0.457(10) 0.630(5) 0.134 Uiso 0.692(10) 1 d D U P A 1
H3B_b H 0.49(4) 0.385(4) 0.623(9) 0.134 Uiso 0.308(10) 1 d D U P A 2

loop_
_atom_site_aniso_label
_atom_site_aniso_U_11
_atom_site_aniso_U_22
_atom_site_aniso_U_33
_atom_site_aniso_U_23
_atom_site_aniso_U_13
_atom_site_aniso_U_12
O1 0.0628(10) 0.0585(9) 0.0919(13) 0.0075(9) 0.0028(9) 0.0102(8)
N1 0.0504(9) 0.0558(9) 0.0514(9) 0.0008(8) 0.0028(7) -0.0012(7)
N2 0.0452(8) 0.0475(8) 0.0620(10) -0.0022(8) 0.0021(7) -0.0023(7)
N3 0.0447(9) 0.0701(12) 0.0780(13) 0.0062(11) 0.0085(9) -0.0013(8)
N4 0.0424(9) 0.0722(12) 0.0753(13) 0.0078(10) 0.0026(8) -0.0003(8)
C7 0.0417(9) 0.0542(11) 0.0636(12) 0.0007(9) 0.0058(8) -0.0027(8)
C6 0.0416(9) 0.0474(9) 0.0657(12) -0.0029(8) 0.0030(9) 0.0003(8)
C61 0.0502(10) 0.0557(10) 0.0637(12) -0.0013(9) 0.0006(10) 0.0039(10)
C1 0.0587(11) 0.0605(11) 0.0495(11) 0.0011(9) 0.0067(9) 0.0036(10)
C12 0.0580(12) 0.0609(11) 0.0513(11) -0.0069(9) 0.0069(9) 0.0123(10)
C11 0.0490(10) 0.0632(11) 0.0620(12) 0.0020(9) 0.0059(10) 0.0066(9)
C2 0.0576(11) 0.0600(12) 0.0573(12) -0.0075(9) -0.0022(10) -0.0031(9)
C10 0.0503(11) 0.0689(12) 0.0552(11) 0.0018(9) -0.0008(9) -0.0011(10)
C13 0.0674(15) 0.0898(18) 0.0647(14) -0.0023(13) 0.0002(11) 0.0038(14)
C17 0.095(2) 0.0678(14) 0.0662(14) 0.0007(11) 0.0009(14) -0.0007(14)
C62 0.0644(14) 0.0880(18) 0.0761(16) 0.0064(14) -0.0081(12) -0.0156(13)
C66 0.0633(14) 0.102(2) 0.0767(17) 0.0164(15) -0.0069(13) -0.0224(15)
C64 0.0872(18) 0.104(2) 0.0677(15) 0.0105(15) 0.0006(15) -0.0035(19)
C65 0.0783(18) 0.126(3) 0.0792(19) 0.0267(18) -0.0016(16) -0.026(2)
C63 0.0850(19) 0.107(2) 0.0731(17) 0.0047(16) -0.0157(15) -0.0129(18)
C15 0.116(3) 0.101(2) 0.0581(14) -0.0066(15) -0.0096(16) 0.037(2)
C14 0.084(2) 0.116(2) 0.0728(17) -0.0128(17) -0.0152(15) 0.0118(19)
C16 0.134(3) 0.0726(16) 0.0661(16) 0.0052(13) -0.0011(19) 0.0118(19)
C5 0.267(9) 0.142(4) 0.064(2) -0.007(2) 0.007(3) 0.054(5)
C3 0.104(2) 0.098(2) 0.0499(13) 0.0059(14) 0.0008(14) 0.021(2)
C4A_a 0.163(6) 0.065(2) 0.056(2) 0.0112(18) 0.001(3) 0.010(3)
C4B_b 0.104(10) 0.135(11) 0.097(8) -0.006(8) -0.015(8) -0.006(11)

loop_
_atom_type_symbol
_atom_type_description
_atom_type_scat_dispersion_real
_atom_type_scat_dispersion_imag
_atom_type_scat_source
C C 0.0181 0.0091 'International Tables Vol C Tables 4.2.6.8 and 6.1.1.4'
H H 0.0000 0.0000 'International Tables Vol C Tables 4.2.6.8 and 6.1.1.4'
N N 0.0311 0.0180 'International Tables Vol C Tables 4.2.6.8 and 6.1.1.4'
O O 0.0492 0.0322 'International Tables Vol C Tables 4.2.6.8 and 6.1.1.4'

loop_
_geom_angle_atom_site_label_1
_geom_angle_atom_site_label_2
_geom_angle_atom_site_label_3
_geom_angle
_geom_angle_site_symmetry_1
_geom_angle_site_symmetry_3
_geom_angle_publ_flag
C11 O1 H1O 106(3) . . ?
C10 N1 C1 116.86(18) . . ?
C10 N1 H1N 109.1(15) . . ?
C1 N1 H1N 109.5(15) . . ?
C7 N2 N3 110.8(2) . . ?
C7 N2 C2 128.83(18) . . ?
N3 N2 C2 120.4(2) . . ?
N4 N3 N2 106.7(2) . . ?
N3 N4 C6 109.38(19) . . ?
N2 C7 C6 105.11(18) . . ?
N2 C7 H7 127.4 . . ?
C6 C7 H7 127.4 . . ?
N4 C6 C7 108.03(19) . . ?
N4 C6 C61 122.1(2) . . ?
C7 C6 C61 129.9(2) . . ?
C62 C61 C66 118.1(2) . . ?
C62 C61 C6 121.0(2) . . ?
C66 C61 C6 120.9(2) . . ?
N1 C1 C3 113.3(2) . . ?
N1 C1 C2 113.39(18) . . ?
C3 C1 C2 109.9(2) . . ?
N1 C1 H1 106.6 . . ?
C3 C1 H1 106.6 . . ?
C2 C1 H1 106.6 . . ?
C13 C12 C17 118.1(3) . . ?
C13 C12 C11 121.4(2) . . ?
C17 C12 C11 120.4(2) . . ?
O1 C11 C12 110.5(2) . . ?
O1 C11 C10 110.01(19) . . ?
C12 C11 C10 111.13(18) . . ?
O1 C11 H11 108.4 . . ?
C12 C11 H11 108.4 . . ?
C10 C11 H11 108.4 . . ?
N2 C2 C1 111.07(18) . . ?
N2 C2 H2B 109.4 . . ?
C1 C2 H2B 109.4 . . ?
N2 C2 H2A 109.4 . . ?
C1 C2 H2A 109.4 . . ?
H2B C2 H2A 108.0 . . ?
N1 C10 C11 110.81(18) . . ?
N1 C10 H15A 109.5 . . ?
C11 C10 H15A 109.5 . . ?
N1 C10 H10A 109.5 . . ?
C11 C10 H10A 109.5 . . ?
H15A C10 H10A 108.1 . . ?
C12 C13 C14 120.5(3) . . ?
C12 C13 H13 119.7 . . ?
C14 C13 H13 119.7 . . ?
C16 C17 C12 120.7(3) . . ?
C16 C17 H17 119.6 . . ?
C12 C17 H17 119.6 . . ?
C61 C62 C63 120.8(3) . . ?
C61 C62 H52 119.6 . . ?
C63 C62 H52 119.6 . . ?
C61 C66 C65 120.5(3) . . ?
C61 C66 H66 119.7 . . ?
C65 C66 H66 119.7 . . ?
C65 C64 C63 118.9(3) . . ?
C65 C64 H64 120.6 . . ?
C63 C64 H64 120.6 . . ?
C64 C65 C66 121.1(3) . . ?
C64 C65 H65 119.4 . . ?
C66 C65 H65 119.4 . . ?
C64 C63 C62 120.6(3) . . ?
C64 C63 H63 119.7 . . ?
C62 C63 H63 119.7 . . ?
C16 C15 C14 119.8(3) . . ?
C16 C15 H15 120.1 . . ?
C14 C15 H15 120.1 . . ?
C15 C14 C13 120.5(4) . . ?
C15 C14 H14 119.7 . . ?
C13 C14 H14 119.7 . . ?
C15 C16 C17 120.4(3) . . ?
C15 C16 H16 119.8 . . ?
C17 C16 H16 119.8 . . ?
C3 C5 H5A 109.5 . . ?
C3 C5 H5B 109.5 . . ?
H5A C5 H5B 109.5 . . ?
C3 C5 H5D 109.5 . . ?
H5A C5 H5D 109.5 . . ?
H5B C5 H5D 109.5 . . ?
C4B_b C3 C1 126.9(11) . . ?
C4A_a C3 C1 113.5(3) . . ?
C4B_b C3 C5 92.3(11) . . ?
C4A_a C3 C5 110.0(4) . . ?
C1 C3 C5 111.7(3) . . ?
C4A_a C3 H3A_a 99(9) . . ?
C1 C3 H3A_a 127(8) . . ?
C5 C3 H3A_a 93(8) . . ?
C4B_b C3 H3B_b 105(10) . . ?
C1 C3 H3B_b 106(10) . . ?
C5 C3 H3B_b 115(10) . . ?
C3 C4A_a H4A1_a 109.5 . . ?
C3 C4A_a H4A2_a 109.5 . . ?
H4A1_a C4A_a H4A2_a 109.5 . . ?
C3 C4A_a H4A3_a 109.5 . . ?
H4A1_a C4A_a H4A3_a 109.5 . . ?
H4A2_a C4A_a H4A3_a 109.5 . . ?
C3 C4B_b H4B1_b 109.5 . . ?
C3 C4B_b H4B2_b 109.5 . . ?
H4B1_b C4B_b H4B2_b 109.5 . . ?
C3 C4B_b H4B3_b 109.5 . . ?
H4B1_b C4B_b H4B3_b 109.5 . . ?
H4B2_b C4B_b H4B3_b 109.5 . . ?

loop_
_geom_bond_atom_site_label_1
_geom_bond_atom_site_label_2
_geom_bond_distance
_geom_bond_site_symmetry_2
_geom_bond_publ_flag
O1 C11 1.418(3) . ?
O1 H1O 0.85(4) . ?
N1 C10 1.466(3) . ?
N1 C1 1.468(3) . ?
N1 H1N 0.96(3) . ?
N2 C7 1.346(3) . ?
N2 N3 1.346(3) . ?
N2 C2 1.455(3) . ?
N3 N4 1.313(3) . ?
N4 C6 1.358(3) . ?
C7 C6 1.363(3) . ?
C7 H7 0.9300 . ?
C6 C61 1.468(3) . ?
C61 C62 1.378(4) . ?
C61 C66 1.379(4) . ?
C1 C3 1.530(4) . ?
C1 C2 1.539(3) . ?
C1 H1 0.9800 . ?
C12 C13 1.370(4) . ?
C12 C17 1.391(4) . ?
C12 C11 1.519(3) . ?
C11 C10 1.523(3) . ?
C11 H11 0.9800 . ?
C2 H2B 0.9700 . ?
C2 H2A 0.9700 . ?
C10 H15A 0.9700 . ?
C10 H10A 0.9700 . ?
C13 C14 1.392(4) . ?
C13 H13 0.9300 . ?
C17 C16 1.381(5) . ?
C17 H17 0.9300 . ?
C62 C63 1.383(5) . ?
C62 H52 0.9300 . ?
C66 C65 1.386(5) . ?
C66 H66 0.9300 . ?
C64 C65 1.356(5) . ?
C64 C63 1.371(5) . ?
C64 H64 0.9300 . ?
C65 H65 0.9300 . ?
C63 H63 0.9300 . ?
C15 C16 1.359(6) . ?
C15 C14 1.360(6) . ?
C15 H15 0.9300 . ?
C14 H14 0.9300 . ?
C16 H16 0.9300 . ?
C5 C3 1.546(6) . ?
C5 H5A 0.9600 . ?
C5 H5B 0.9600 . ?
C5 H5D 0.9600 . ?
C3 C4B_b 1.365(11) . ?
C3 C4A_a 1.448(5) . ?
C3 H3A_a 0.977(14) . ?
C3 H3B_b 0.979(14) . ?
C4A_a H4A1_a 0.9600 . ?
C4A_a H4A2_a 0.9600 . ?
C4A_a H4A3_a 0.9600 . ?
C4B_b H4B1_b 0.9600 . ?
C4B_b H4B2_b 0.9600 . ?
C4B_b H4B3_b 0.9600 . ?
